data_9001490
loop_
_publ_author_name
'Robinson, P. D.'
'Sen Gupta, P. K.'
'Swihart, G. H.'
'Houk, L.'

_publ_section_title
;Crystal structure, H positions, and the Se lone pair of synthetic
 chalcomenite, Cu(H2O)2[SeO3]
;
_journal_name_full 'American Mineralogist'
_journal_page_first 834
_journal_page_last 838
_journal_volume 77
_journal_year 1992
_chemical_formula_sum 'Cu H4 O5 Se'
_chemical_name_mineral Chalcomenite
_space_group_IT_number 19
_symmetry_space_group_name_Hall 'P 2ac 2ab'
_symmetry_space_group_name_H-M 'P 21 21 21'
_cell_angle_alpha 90
_cell_angle_beta 90
_cell_angle_gamma 90
_cell_formula_units_Z 4
_cell_length_a 6.674
_cell_length_b 9.161
_cell_length_c 7.398
_cell_volume 452.318
_database_code_amcsd 0001528
_exptl_crystal_density_diffrn 3.386
_cod_original_formula_sum 'Se Cu O5 H8'
_cod_database_code 9001490

loop_
_space_group_symop_operation_xyz
x,y,z
-x,1/2+y,1/2-z
1/2+x,1/2-y,-z
1/2-x,-y,1/2+z

loop_
_atom_site_label
_atom_site_fract_x
_atom_site_fract_y
_atom_site_fract_z
_atom_site_U_iso_or_equiv
_atom_site_type_symbol
_atom_site_attached_hydrogens
Se 0.73173 0.89063 0.45720 0.01001 Se 0
Cu 0.02820 0.85137 0.78600 0.01507 Cu 0
O1 0.97350 0.88820 0.52790 0.01646 O 0
O2 0.74880 0.78040 0.27180 0.01773 O 0
O3 0.72940 0.05860 0.35800 0.01773 O 0
Wat4 0.05780 0.78720 0.04400 0.02153 O 0
Wat5 0.20900 0.05970 0.81060 0.02660 O 0
H1 0.92860 0.78250 0.09380 0.02571 H 0
H2 0.09640 0.70090 0.02690 0.02571 H 0
H3 0.25020 0.10020 0.67350 0.03179 H 0
H4 0.32680 0.05190 0.90960 0.03179 H 0

loop_
_cod_changelog_entry_id
_cod_changelog_entry_author
_cod_changelog_entry_date
_cod_changelog_entry_text
1
;cod-tools version 3.8.0
Id: cif_guess_AMCSD_atom_types 9581 2023-05-17 12:35:41Z saulius
;
2023-05-23T09:16:44+03:00
;Derived atom types and hydrogen counts
from atom names that follow the AMCSD naming convention
(Wat == water, O-H == hydroxyl).
;
2 'Saulius Gra\<zulis' 2023-05-26T09:32:47+03:00
;Setting attached hydrogen counts from 2 to 0 for sites Wat4 and Wat5, since
explicit hydrogens are provided for these water molecules. Adjusting
the _chemical_formula_sum value accordingly. Both declared and calculated
summary formulae now match the structural formula provided in the title.
;

loop_
_cod_related_entry_id
_cod_related_entry_database
_cod_related_entry_code
1 AMCSD 0001528
2 Wikidata Q3650515
